data_7059233
loop_
_publ_author_name
'Yadav, Reena'
'Singh, Suryabhan'
'Trivedi, Manoj'
'Kociok-K\"ohn, Gabriele'
'Rath, Nigam P.'
'K\"ohn, Randolf D.'
'Muddassir, Mohd.'
'Kumar, Abhinav'

_publ_section_title
;
 New main-group ferrocenyldithiocarbamates and conversion to ferrocene
 oxazolidine-2-thione and -2-one
;
_journal_issue 8
_journal_name_full 'New Journal of Chemistry'
_journal_page_first 3268
_journal_page_last 3277
_journal_paper_doi 10.1039/C9NJ06139H
_journal_volume 44
_journal_year 2020
_chemical_formula_moiety 'C14 H15 Fe N O0.75 S1.25'
_chemical_formula_sum 'C14 H15 Fe N O0.75 S1.25'
_chemical_formula_weight 305.19
_space_group_crystal_system orthorhombic
_space_group_IT_number 33
_space_group_name_Hall 'P 2c -2n'
_space_group_name_H-M_alt 'P n a 21'
_atom_sites_solution_hydrogens geom
_audit_creation_method SHELXL-2018/3
_audit_update_record
;
2019-12-10 deposited with the CCDC.	2020-01-23 downloaded from the CCDC.
;
_cell_angle_alpha 90
_cell_angle_beta 90
_cell_angle_gamma 90
_cell_formula_units_Z 4
_cell_length_a 18.0711(12)
_cell_length_b 5.8758(4)
_cell_length_c 12.1915(8)
_cell_measurement_reflns_used 2603
_cell_measurement_temperature 150(2)
_cell_measurement_theta_max 25.7320
_cell_measurement_theta_min 3.9870
_cell_volume 1294.52(15)
_computing_cell_refinement
;
CrysAlisPro, Agilent Technologies,
Version 1.171.37.35 (release 13-08-2014 CrysAlis171 .NET)
(compiled Aug 13 2014,18:06:01)
;
_computing_data_collection
;
CrysAlisPro, Agilent Technologies,
Version 1.171.37.35 (release 13-08-2014 CrysAlis171 .NET)
(compiled Aug 13 2014,18:06:01)
;
_computing_data_reduction
;
CrysAlisPro, Agilent Technologies,
Version 1.171.37.35 (release 13-08-2014 CrysAlis171 .NET)
(compiled Aug 13 2014,18:06:01)
;
_computing_molecular_graphics 'ORTEP3 for Windows - Farrugia, L. J. J. Appl. Crystallogr. 1997, 30, 565'
_computing_publication_material
;
 'WinGX publication routines, Farrugia, 
 L. J., J. Appl. Crystallogr., 1999, 32, 837-838
;
_computing_structure_refinement
;
 SHELXL-2018/3 (Sheldrick, 2018)
 Sheldrick GM (2008) Acta Crystallogr A64:112--122 and 
 C. B. H\"ubschle, G. M. Sheldrick and B. Dittrich
 ShelXle: a Qt graphical user interface for SHELXL
 J. Appl. Cryst., 44, (2011) 1281-1284.
;
_computing_structure_solution
; 
 SIR97- Altomare A., Burla M.C., Camalli M., Cascarano G.L., Giacovazzo C. , 
 Guagliardi A., Moliterni A.G.G., Polidori G.,Spagna R. 
 (1999) J. Appl. Cryst. 32, 115-119
;
_diffrn_ambient_temperature 150(2)
_diffrn_detector 'CCD plate'
_diffrn_detector_area_resol_mean 8.0734
_diffrn_detector_type EosS2
_diffrn_measured_fraction_theta_full 0.997
_diffrn_measured_fraction_theta_max 0.978
_diffrn_measurement_device 'four-circle diffractometer'
_diffrn_measurement_device_type 'New Xcalibur, EosS2'
_diffrn_measurement_method '\w scans'
_diffrn_radiation_monochromator graphite
_diffrn_radiation_type MoK\a
_diffrn_radiation_wavelength 0.71073
_diffrn_reflns_av_R_equivalents 0.0577
_diffrn_reflns_av_unetI/netI 0.0667
_diffrn_reflns_Laue_measured_fraction_full 0.997
_diffrn_reflns_Laue_measured_fraction_max 0.978
_diffrn_reflns_limit_h_max 23
_diffrn_reflns_limit_h_min -23
_diffrn_reflns_limit_k_max 7
_diffrn_reflns_limit_k_min -7
_diffrn_reflns_limit_l_max 15
_diffrn_reflns_limit_l_min -15
_diffrn_reflns_number 9619
_diffrn_reflns_point_group_measured_fraction_full 0.986
_diffrn_reflns_point_group_measured_fraction_max 0.935
_diffrn_reflns_theta_full 25.242
_diffrn_reflns_theta_max 27.511
_diffrn_reflns_theta_min 3.646
_exptl_absorpt_coefficient_mu 1.350
_exptl_absorpt_correction_T_max 1.00000
_exptl_absorpt_correction_T_min 0.84875
_exptl_absorpt_correction_type multi-scan
_exptl_absorpt_process_details
;
CrysAlisPro, Agilent Technologies,
Version 1.171.37.35 (release 13-08-2014 CrysAlis171 .NET)
(compiled Aug 13 2014,18:06:01)
Empirical absorption correction using spherical harmonics,
 implemented in SCALE3 ABSPACK scaling algorithm.
;
_exptl_crystal_colour yellow
_exptl_crystal_density_diffrn 1.566
_exptl_crystal_description plate
_exptl_crystal_F_000 632
_exptl_crystal_size_max 0.200
_exptl_crystal_size_mid 0.100
_exptl_crystal_size_min 0.020
_refine_diff_density_max 0.414
_refine_diff_density_min -0.314
_refine_diff_density_rms 0.086
_refine_ls_abs_structure_details
;
 Flack x determined using 808 quotients [(I+)-(I-)]/[(I+)+(I-)]
 (Parsons, Flack and Wagner, Acta Cryst. B69 (2013) 249-259).
;
_refine_ls_abs_structure_Flack -0.014(16)
_refine_ls_extinction_method none
_refine_ls_goodness_of_fit_ref 1.030
_refine_ls_hydrogen_treatment constr
_refine_ls_matrix_type full
_refine_ls_number_parameters 191
_refine_ls_number_reflns 2790
_refine_ls_number_restraints 26
_refine_ls_restrained_S_all 1.031
_refine_ls_R_factor_all 0.0614
_refine_ls_R_factor_gt 0.0414
_refine_ls_shift/su_max 0.001
_refine_ls_shift/su_mean 0.000
_refine_ls_structure_factor_coef Fsqd
_refine_ls_weighting_details 'w=1/[\s^2^(Fo^2^)+(0.0201P)^2^] where P=(Fo^2^+2Fc^2^)/3'
_refine_ls_weighting_scheme calc
_refine_ls_wR_factor_gt 0.0612
_refine_ls_wR_factor_ref 0.0679
_reflns_Friedel_coverage 0.826
_reflns_Friedel_fraction_full 0.974
_reflns_Friedel_fraction_max 0.887
_reflns_number_gt 2231
_reflns_number_total 2790
_reflns_threshold_expression 'I > 2\s(I)'
_cod_data_source_file c9nj06139h3.cif
_cod_data_source_block e15gkk2
_cod_depositor_comments
;Adding full bibliography for 7059233--7059237.cif.

 Adding full bibliography for 7059233--7059237.cif.
;
_cod_database_code 7059233
_shelx_shelxl_version_number 2018/3
_shelx_space_group_comment
;
The symmetry employed for this shelxl refinement is uniquely defined
by the following loop, which should always be used as a source of
symmetry information in preference to the above space-group names.
They are only intended as comments.
;
_shelx_estimated_absorpt_t_min 0.774
_shelx_estimated_absorpt_t_max 0.974

loop_
_space_group_symop_operation_xyz
'x, y, z'
'-x, -y, z+1/2'
'x+1/2, -y+1/2, z'
'-x+1/2, y+1/2, z+1/2'

loop_
_atom_site_label
_atom_site_type_symbol
_atom_site_fract_x
_atom_site_fract_y
_atom_site_fract_z
_atom_site_U_iso_or_equiv
_atom_site_adp_type
_atom_site_occupancy
_atom_site_site_symmetry_order
_atom_site_calc_flag
_atom_site_refinement_flags_posn
_atom_site_refinement_flags_adp
_atom_site_refinement_flags_occupancy
_atom_site_disorder_assembly
_atom_site_disorder_group
C1 C 0.8010(3) -0.0056(8) 0.6252(4) 0.0259(12) Uani 1 1 d . . . . .
H1 H 0.766504 -0.126549 0.632792 0.031 Uiso 1 1 calc R U . . .
C2 C 0.8686(2) -0.0144(8) 0.5675(4) 0.0247(11) Uani 1 1 d . . . . .
H2 H 0.887554 -0.142502 0.529205 0.030 Uiso 1 1 calc R U . . .
C3 C 0.9032(3) 0.2014(8) 0.5765(4) 0.0290(12) Uani 1 1 d . . . . .
H3 H 0.949439 0.243146 0.545292 0.035 Uiso 1 1 calc R U . . .
C4 C 0.8565(3) 0.3445(9) 0.6407(4) 0.0317(13) Uani 1 1 d . . . . .
H4 H 0.865826 0.498405 0.660273 0.038 Uiso 1 1 calc R U . . .
C5 C 0.7939(3) 0.2143(10) 0.6697(5) 0.0307(18) Uani 1 1 d . . . . .
H5 H 0.753425 0.266756 0.712450 0.037 Uiso 1 1 calc R U . . .
C6 C 0.7634(3) 0.5175(8) 0.4259(4) 0.0289(12) Uani 1 1 d . . . . .
H6 H 0.766686 0.669739 0.451708 0.035 Uiso 1 1 calc R U . . .
C7 C 0.8161(3) 0.4054(10) 0.3595(4) 0.0314(14) Uani 1 1 d . . . . .
H7 H 0.861095 0.468814 0.333393 0.038 Uiso 1 1 calc R U . . .
C8 C 0.7903(3) 0.1839(12) 0.3387(4) 0.0269(15) Uani 1 1 d . . . . .
H8 H 0.816459 0.065479 0.294252 0.032 Uiso 1 1 calc R U . . .
C9 C 0.7214(3) 0.1564(8) 0.3923(4) 0.0248(11) Uani 1 1 d . . . . .
H9 H 0.691620 0.023248 0.391599 0.030 Uiso 1 1 calc R U . . .
C10 C 0.7048(3) 0.3629(8) 0.4474(4) 0.0239(11) Uani 1 1 d . . . . .
C11 C 0.6376(2) 0.4080(9) 0.5163(5) 0.0373(13) Uani 1 1 d . . . . .
H11A H 0.616905 0.261462 0.541968 0.045 Uiso 1 1 calc R U . . .
H11B H 0.652233 0.497337 0.581713 0.045 Uiso 1 1 calc R U . . .
C14 C 0.5485(2) 0.7198(9) 0.4909(7) 0.0284(14) Uani 1 1 d . . . . .
O O 0.4981(9) 0.802(3) 0.4214(9) 0.045(4) Uani 0.75 1 d . . P A 1
C12 C 0.5544(9) 0.474(2) 0.3487(13) 0.034(3) Uani 0.75 1 d . U P A 1
H12A H 0.533223 0.318165 0.348141 0.041 Uiso 0.75 1 calc R U P A 1
H12B H 0.594623 0.482137 0.293738 0.041 Uiso 0.75 1 calc R U P A 1
C13 C 0.4952(7) 0.6506(19) 0.3258(10) 0.046(3) Uani 0.75 1 d . U P A 1
H13A H 0.506147 0.734994 0.257456 0.055 Uiso 0.75 1 calc R U P A 1
H13B H 0.445866 0.578592 0.319119 0.055 Uiso 0.75 1 calc R U P A 1
S2 S 0.4981(11) 0.829(4) 0.3873(13) 0.042(3) Uani 0.25 1 d D . P A 2
C12A C 0.558(2) 0.412(6) 0.346(4) 0.021(8) Uani 0.25 1 d . U P A 2
H12C H 0.598234 0.418315 0.290252 0.025 Uiso 0.25 1 calc R U P A 2
H12D H 0.542834 0.252292 0.357590 0.025 Uiso 0.25 1 calc R U P A 2
C13A C 0.4934(16) 0.567(4) 0.317(2) 0.012(5) Uani 0.25 1 d D U P A 2
H13C H 0.446492 0.489179 0.336088 0.014 Uiso 0.25 1 calc R U P A 2
H13D H 0.493282 0.595682 0.237077 0.014 Uiso 0.25 1 calc R U P A 2
S1 S 0.55976(9) 0.8462(3) 0.61218(15) 0.0518(4) Uani 1 1 d . . . . .
N N 0.5807(2) 0.5330(8) 0.4554(3) 0.0304(11) Uani 1 1 d . . . . .
Fe Fe 0.80183(3) 0.23456(10) 0.50396(7) 0.01923(16) Uani 1 1 d . . . . .

loop_
_atom_site_aniso_label
_atom_site_aniso_U_11
_atom_site_aniso_U_22
_atom_site_aniso_U_33
_atom_site_aniso_U_23
_atom_site_aniso_U_13
_atom_site_aniso_U_12
C1 0.034(3) 0.018(3) 0.026(3) 0.005(2) 0.004(3) 0.000(2)
C2 0.030(3) 0.022(3) 0.022(3) 0.000(2) -0.002(2) 0.007(2)
C3 0.026(3) 0.039(3) 0.022(3) 0.011(2) -0.009(2) -0.001(2)
C4 0.053(4) 0.021(3) 0.021(3) 0.001(2) -0.015(3) -0.001(3)
C5 0.040(4) 0.032(4) 0.020(3) -0.002(3) -0.003(3) 0.011(3)
C6 0.043(3) 0.020(3) 0.023(3) 0.002(2) -0.015(3) 0.005(3)
C7 0.029(3) 0.040(4) 0.026(3) 0.014(3) -0.003(2) -0.003(3)
C8 0.029(4) 0.035(4) 0.017(3) -0.010(3) -0.004(3) 0.007(3)
C9 0.027(3) 0.026(3) 0.021(2) -0.002(2) -0.005(2) 0.000(2)
C10 0.024(3) 0.028(3) 0.020(2) 0.000(2) -0.003(2) 0.005(2)
C11 0.037(3) 0.046(3) 0.029(3) 0.002(3) -0.001(3) 0.016(3)
C14 0.022(2) 0.034(3) 0.029(4) 0.005(3) 0.002(3) -0.002(2)
O 0.038(5) 0.063(7) 0.033(7) -0.005(6) -0.004(6) 0.021(4)
C12 0.040(5) 0.035(6) 0.027(4) -0.004(5) 0.002(4) 0.003(5)
C13 0.038(5) 0.058(6) 0.042(5) 0.008(5) -0.001(4) 0.011(5)
S2 0.027(5) 0.063(7) 0.036(8) 0.004(6) -0.009(5) 0.007(4)
C12A 0.022(10) 0.020(10) 0.021(10) 0.000(7) -0.001(6) 0.001(7)
C13A 0.012(8) 0.013(8) 0.011(7) -0.005(6) 0.002(6) -0.003(6)
S1 0.0595(11) 0.0414(9) 0.0544(10) -0.0151(8) -0.0095(9) 0.0052(8)
N 0.025(2) 0.041(3) 0.024(2) -0.003(2) -0.0020(19) 0.012(2)
Fe 0.0234(3) 0.0181(3) 0.0162(3) -0.0005(4) -0.0012(5) 0.0017(3)

loop_
_atom_type_symbol
_atom_type_description
_atom_type_scat_dispersion_real
_atom_type_scat_dispersion_imag
_atom_type_scat_source
C C 0.0033 0.0016 'International Tables Vol C Tables 4.2.6.8 and 6.1.1.4'
H H 0.0000 0.0000 'International Tables Vol C Tables 4.2.6.8 and 6.1.1.4'
N N 0.0061 0.0033 'International Tables Vol C Tables 4.2.6.8 and 6.1.1.4'
O O 0.0106 0.0060 'International Tables Vol C Tables 4.2.6.8 and 6.1.1.4'
Fe Fe 0.3463 0.8444 'International Tables Vol C Tables 4.2.6.8 and 6.1.1.4'
S S 0.1246 0.1234 'International Tables Vol C Tables 4.2.6.8 and 6.1.1.4'

loop_
_geom_angle_atom_site_label_1
_geom_angle_atom_site_label_2
_geom_angle_atom_site_label_3
_geom_angle
C5 C1 C2 107.7(5)
C5 C1 Fe 69.2(3)
C2 C1 Fe 70.0(3)
C5 C1 H1 126.1
C2 C1 H1 126.1
Fe C1 H1 126.2
C1 C2 C3 108.1(4)
C1 C2 Fe 69.7(2)
C3 C2 Fe 69.6(3)
C1 C2 H2 125.9
C3 C2 H2 125.9
Fe C2 H2 126.4
C2 C3 C4 108.0(4)
C2 C3 Fe 69.9(3)
C4 C3 Fe 69.6(3)
C2 C3 H3 126.0
C4 C3 H3 126.0
Fe C3 H3 126.1
C5 C4 C3 107.0(5)
C5 C4 Fe 69.2(3)
C3 C4 Fe 69.6(3)
C5 C4 H4 126.5
C3 C4 H4 126.5
Fe C4 H4 126.2
C1 C5 C4 109.2(6)
C1 C5 Fe 70.4(3)
C4 C5 Fe 70.3(3)
C1 C5 H5 125.4
C4 C5 H5 125.4
Fe C5 H5 125.5
C7 C6 C10 108.1(5)
C7 C6 Fe 70.0(3)
C10 C6 Fe 69.3(3)
C7 C6 H6 126.0
C10 C6 H6 126.0
Fe C6 H6 126.4
C8 C7 C6 108.2(5)
C8 C7 Fe 70.1(3)
C6 C7 Fe 69.5(3)
C8 C7 H7 125.9
C6 C7 H7 125.9
Fe C7 H7 126.1
C7 C8 C9 108.2(5)
C7 C8 Fe 69.7(3)
C9 C8 Fe 69.6(3)
C7 C8 H8 125.9
C9 C8 H8 125.9
Fe C8 H8 125.9
C8 C9 C10 107.9(5)
C8 C9 Fe 69.9(3)
C10 C9 Fe 69.1(3)
C8 C9 H9 126.0
C10 C9 H9 126.0
Fe C9 H9 126.5
C9 C10 C6 107.6(4)
C9 C10 C11 126.0(5)
C6 C10 C11 126.4(4)
C9 C10 Fe 70.1(3)
C6 C10 Fe 69.9(3)
C11 C10 Fe 125.1(3)
N C11 C10 111.9(4)
N C11 H11A 109.2
C10 C11 H11A 109.2
N C11 H11B 109.2
C10 C11 H11B 109.2
H11A C11 H11B 107.9
N C14 O 113.3(9)
N C14 S1 127.6(5)
O C14 S1 119.0(8)
N C14 S2 108.0(9)
S1 C14 S2 124.2(8)
C14 O C13 107.9(13)
N C12 C13 103.5(9)
N C12 H12A 111.1
C13 C12 H12A 111.1
N C12 H12B 111.1
C13 C12 H12B 111.1
H12A C12 H12B 109.0
O C13 C12 104.2(11)
O C13 H13A 110.9
C12 C13 H13A 110.9
O C13 H13B 110.9
C12 C13 H13B 110.9
H13A C13 H13B 108.9
C14 S2 C13A 93.4(16)
C13A C12A N 97(2)
C13A C12A H12C 112.3
N C12A H12C 112.3
C13A C12A H12D 112.3
N C12A H12D 112.3
H12C C12A H12D 109.9
C12A C13A S2 112(2)
C12A C13A H13C 109.3
S2 C13A H13C 109.3
C12A C13A H13D 109.3
S2 C13A H13D 109.3
H13C C13A H13D 107.9
C14 N C12 110.9(7)
C14 N C11 124.1(5)
C12 N C11 124.9(7)
C14 N C12A 123.1(15)
C11 N C12A 112.7(15)
C10 Fe C5 107.4(2)
C10 Fe C6 40.88(18)
C5 Fe C6 119.3(2)
C10 Fe C9 40.79(18)
C5 Fe C9 126.9(2)
C6 Fe C9 68.30(19)
C10 Fe C4 125.3(2)
C5 Fe C4 40.5(2)
C6 Fe C4 106.7(2)
C9 Fe C4 163.5(2)
C10 Fe C7 68.5(2)
C5 Fe C7 153.6(2)
C6 Fe C7 40.49(19)
C9 Fe C7 68.0(2)
C4 Fe C7 119.1(2)
C10 Fe C3 163.1(2)
C5 Fe C3 68.1(2)
C6 Fe C3 125.82(19)
C9 Fe C3 154.7(2)
C4 Fe C3 40.82(19)
C7 Fe C3 107.9(2)
C10 Fe C1 119.7(2)
C5 Fe C1 40.42(19)
C6 Fe C1 154.0(2)
C9 Fe C1 108.8(2)
C4 Fe C1 68.37(19)
C7 Fe C1 164.5(2)
C3 Fe C1 68.12(19)
C10 Fe C8 68.4(2)
C5 Fe C8 164.7(2)
C6 Fe C8 67.9(2)
C9 Fe C8 40.50(19)
C4 Fe C8 153.9(2)
C7 Fe C8 40.2(2)
C3 Fe C8 120.2(2)
C1 Fe C8 127.6(2)
C10 Fe C2 154.5(2)
C5 Fe C2 67.8(2)
C6 Fe C2 163.75(19)
C9 Fe C2 120.7(2)
C4 Fe C2 68.4(2)
C7 Fe C2 127.1(2)
C3 Fe C2 40.56(17)
C1 Fe C2 40.31(16)
C8 Fe C2 109.2(2)

loop_
_geom_bond_atom_site_label_1
_geom_bond_atom_site_label_2
_geom_bond_distance
C1 C5 1.407(7)
C1 C2 1.410(6)
C1 Fe 2.044(5)
C1 H1 0.9500
C2 C3 1.418(6)
C2 Fe 2.048(4)
C2 H2 0.9500
C3 C4 1.425(7)
C3 Fe 2.044(5)
C3 H3 0.9500
C4 C5 1.411(7)
C4 Fe 2.043(5)
C4 H4 0.9500
C5 Fe 2.029(6)
C5 H5 0.9500
C6 C7 1.412(7)
C6 C10 1.420(6)
C6 Fe 2.037(5)
C6 H6 0.9500
C7 C8 1.405(8)
C7 Fe 2.043(5)
C7 H7 0.9500
C8 C9 1.416(7)
C8 Fe 2.048(5)
C8 H8 1.0000
C9 C10 1.419(6)
C9 Fe 2.043(5)
C9 H9 0.9500
C10 C11 1.500(7)
C10 Fe 2.029(5)
C11 N 1.466(6)
C11 H11A 0.9900
C11 H11B 0.9900
C14 N 1.315(6)
C14 O 1.336(15)
C14 S1 1.667(7)
C14 S2 1.684(18)
O C13 1.468(17)
C12 N 1.429(16)
C12 C13 1.517(17)
C12 H12A 0.9900
C12 H12B 0.9900
C13 H13A 0.9900
C13 H13B 0.9900
S2 C13A 1.76(2)
C12A C13A 1.53(5)
C12A N 1.57(4)
C12A H12C 0.9900
C12A H12D 0.9900
C13A H13C 0.9900
C13A H13D 0.9900

loop_
_geom_torsion_atom_site_label_1
_geom_torsion_atom_site_label_2
_geom_torsion_atom_site_label_3
_geom_torsion_atom_site_label_4
_geom_torsion
C5 C1 C2 C3 0.0(5)
Fe C1 C2 C3 59.2(3)
C5 C1 C2 Fe -59.1(4)
C1 C2 C3 C4 0.1(5)
Fe C2 C3 C4 59.3(3)
C1 C2 C3 Fe -59.2(3)
C2 C3 C4 C5 -0.2(5)
Fe C3 C4 C5 59.4(4)
C2 C3 C4 Fe -59.5(3)
C2 C1 C5 C4 -0.1(6)
Fe C1 C5 C4 -59.8(4)
C2 C1 C5 Fe 59.6(3)
C3 C4 C5 C1 0.2(6)
Fe C4 C5 C1 59.8(4)
C3 C4 C5 Fe -59.6(3)
C10 C6 C7 C8 0.6(5)
Fe C6 C7 C8 59.6(4)
C10 C6 C7 Fe -59.0(3)
C6 C7 C8 C9 -0.1(6)
Fe C7 C8 C9 59.1(4)
C6 C7 C8 Fe -59.3(3)
C7 C8 C9 C10 -0.4(6)
Fe C8 C9 C10 58.8(3)
C7 C8 C9 Fe -59.2(4)
C8 C9 C10 C6 0.7(5)
Fe C9 C10 C6 60.1(3)
C8 C9 C10 C11 -178.9(5)
Fe C9 C10 C11 -119.5(5)
C8 C9 C10 Fe -59.4(3)
C7 C6 C10 C9 -0.8(5)
Fe C6 C10 C9 -60.3(3)
C7 C6 C10 C11 178.8(4)
Fe C6 C10 C11 119.4(5)
C7 C6 C10 Fe 59.4(3)
C9 C10 C11 N -99.0(6)
C6 C10 C11 N 81.4(6)
Fe C10 C11 N 171.2(3)
N C14 O C13 0.3(14)
S1 C14 O C13 -175.5(8)
C14 O C13 C12 -2.5(15)
N C12 C13 O 3.6(14)
N C14 S2 C13A 21.1(13)
S1 C14 S2 C13A -163.7(10)
N C12A C13A S2 19(3)
C14 S2 C13A C12A -25(3)
O C14 N C12 2.3(12)
S1 C14 N C12 177.6(8)
O C14 N C11 -179.7(8)
S1 C14 N C11 -4.4(8)
S2 C14 N C11 170.6(8)
S1 C14 N C12A 172(2)
S2 C14 N C12A -13(2)
C13 C12 N C14 -3.7(12)
C13 C12 N C11 178.3(7)
C10 C11 N C14 -128.7(5)
C10 C11 N C12 49.1(10)
C10 C11 N C12A 54.8(19)
C13A C12A N C14 -4(3)
C13A C12A N C11 172.3(16)
